data_7236174
loop_
_publ_author_name
'Xu, Yu-Ci'
'Chen, Yu'
'Qiu, Hai-Jiang'
'Zeng, Xiao-Shan'
'Xu, Hui-Ling'
'Li, Jie'
'Zeng, Yong-Fei'
'Xiao, Dong-Rong'

_publ_section_title
;
 Metal nuclearity affects network connectivity: a series of highly
 connected metal--organic frameworks based on polynuclear metal clusters
 as secondary building units
;
_journal_issue 42
_journal_name_full CrystEngComm
_journal_page_first 8182
_journal_paper_doi 10.1039/C6CE01287F
_journal_volume 18
_journal_year 2016
_chemical_formula_moiety 'C32 H12 Co3 N4 O18, H2 O, C13 H16 N2'
_chemical_formula_sum 'C45 H30 Co3 N6 O19'
_chemical_formula_weight 1135.54
_space_group_crystal_system triclinic
_space_group_IT_number 2
_space_group_name_Hall '-P 1'
_space_group_name_H-M_alt 'P -1'
_atom_sites_solution_hydrogens mixed
_atom_sites_solution_primary direct
_audit_creation_date 2016-08-18
_audit_creation_method
;
Olex2 1.2
(compiled 2016.02.19 svn.r3266 for OlexSys, GUI svn.r5155)
;
_audit_update_record
;
2016-08-25 deposited with the CCDC.
2016-08-26 downloaded from the CCDC.
;
_cell_angle_alpha 112.322(2)
_cell_angle_beta 101.936(2)
_cell_angle_gamma 92.9815(19)
_cell_formula_units_Z 1
_cell_length_a 9.6701(2)
_cell_length_b 10.2782(2)
_cell_length_c 11.9406(3)
_cell_measurement_reflns_used 7018
_cell_measurement_temperature 288.85(12)
_cell_measurement_theta_max 71.1530
_cell_measurement_theta_min 4.6890
_cell_volume 1062.89(5)
_computing_cell_refinement
;
CrysAlisPro, Agilent Technologies,
Version 1.171.37.34 (release 22-05-2014 CrysAlis171 .NET)
(compiled May 22 2014,16:03:01)
;
_computing_data_collection
;
CrysAlisPro, Agilent Technologies,
Version 1.171.37.34 (release 22-05-2014 CrysAlis171 .NET)
(compiled May 22 2014,16:03:01)
;
_computing_data_reduction
;
CrysAlisPro, Agilent Technologies,
Version 1.171.37.34 (release 22-05-2014 CrysAlis171 .NET)
(compiled May 22 2014,16:03:01)
;
_computing_molecular_graphics 'Olex2 (Dolomanov et al., 2009)'
_computing_publication_material 'Olex2 (Dolomanov et al., 2009)'
_computing_structure_refinement 'ShelXL (Sheldrick, 2015)'
_computing_structure_solution 'SIR2004 (Burla et al., 2007)'
_diffrn_ambient_environment air
_diffrn_ambient_temperature 288.85(12)
_diffrn_detector 'CCD plate'
_diffrn_detector_area_resol_mean 8.0243
_diffrn_detector_type EosS2
_diffrn_measured_fraction_theta_full 1.000
_diffrn_measured_fraction_theta_max 0.989
_diffrn_measurement_details
;
#__ type_ start__ end____ width___ exp.time_
  1 omega  -31.00   63.00   1.0000    1.1200
omega____ theta____ kappa____ phi______ frames
    -       36.7203  -77.0000   60.0000 94

#__ type_ start__ end____ width___ exp.time_
  2 omega   20.00  104.00   1.0000    1.1200
omega____ theta____ kappa____ phi______ frames
    -       36.7203   57.0000  -90.0000 84

#__ type_ start__ end____ width___ exp.time_
  3 omega  -35.00   66.00   1.0000    1.1200
omega____ theta____ kappa____ phi______ frames
    -       36.7203  -19.0000 -180.0000 101

#__ type_ start__ end____ width___ exp.time_
  4 omega   57.00  109.00   1.0000    1.1200
omega____ theta____ kappa____ phi______ frames
    -       36.7203  178.0000   90.0000 52

#__ type_ start__ end____ width___ exp.time_
  5 omega  -35.00   66.00   1.0000    1.1200
omega____ theta____ kappa____ phi______ frames
    -       36.7203  -19.0000  -90.0000 101

#__ type_ start__ end____ width___ exp.time_
  6 omega    1.00   76.00   1.0000    1.1200
omega____ theta____ kappa____ phi______ frames
    -       36.7203  -99.0000 -150.0000 75

#__ type_ start__ end____ width___ exp.time_
  7 omega   20.00  104.00   1.0000    1.1200
omega____ theta____ kappa____ phi______ frames
    -       36.7203   57.0000 -180.0000 84

#__ type_ start__ end____ width___ exp.time_
  8 omega    1.00   76.00   1.0000    1.1200
omega____ theta____ kappa____ phi______ frames
    -       36.7203  -99.0000  -30.0000 75

#__ type_ start__ end____ width___ exp.time_
  9 omega   40.00   98.00   1.0000    5.4800
omega____ theta____ kappa____ phi______ frames
    -      108.0000  -45.0000 -150.0000 58

#__ type_ start__ end____ width___ exp.time_
 10 omega   39.00  110.00   1.0000    5.4800
omega____ theta____ kappa____ phi______ frames
    -      108.0000  -95.0000 -120.0000 71

#__ type_ start__ end____ width___ exp.time_
 11 omega   39.00  110.00   1.0000    5.4800
omega____ theta____ kappa____ phi______ frames
    -      108.0000  -95.0000  150.0000 71

#__ type_ start__ end____ width___ exp.time_
 12 omega   91.00  176.00   1.0000    5.4800
omega____ theta____ kappa____ phi______ frames
    -      108.0000   45.0000  -30.0000 85

#__ type_ start__ end____ width___ exp.time_
 13 omega   39.00  110.00   1.0000    5.4800
omega____ theta____ kappa____ phi______ frames
    -      108.0000  -95.0000   60.0000 71

#__ type_ start__ end____ width___ exp.time_
 14 omega   41.00  126.00   1.0000    5.4800
omega____ theta____ kappa____ phi______ frames
    -      108.0000  -61.0000   30.0000 85

#__ type_ start__ end____ width___ exp.time_
 15 omega   38.00  116.00   1.0000    5.4800
omega____ theta____ kappa____ phi______ frames
    -      108.0000 -112.0000 -150.0000 78

#__ type_ start__ end____ width___ exp.time_
 16 omega   38.00   91.00   1.0000    5.4800
omega____ theta____ kappa____ phi______ frames
    -      108.0000  -30.0000 -120.0000 53

#__ type_ start__ end____ width___ exp.time_
 17 omega   39.00  110.00   1.0000    5.4800
omega____ theta____ kappa____ phi______ frames
    -      108.0000  -95.0000  -30.0000 71

#__ type_ start__ end____ width___ exp.time_
 18 omega   38.00   91.00   1.0000    5.4800
omega____ theta____ kappa____ phi______ frames
    -      108.0000  -30.0000  150.0000 53

#__ type_ start__ end____ width___ exp.time_
 19 omega   38.00   91.00   1.0000    5.4800
omega____ theta____ kappa____ phi______ frames
    -      108.0000  -30.0000    0.0000 53

#__ type_ start__ end____ width___ exp.time_
 20 omega   38.00   91.00   1.0000    5.4800
omega____ theta____ kappa____ phi______ frames
    -      108.0000  -30.0000   60.0000 53

#__ type_ start__ end____ width___ exp.time_
 21 omega   91.00  176.00   1.0000    5.4800
omega____ theta____ kappa____ phi______ frames
    -      108.0000   45.0000 -180.0000 85

#__ type_ start__ end____ width___ exp.time_
 22 omega   40.00   98.00   1.0000    5.4800
omega____ theta____ kappa____ phi______ frames
    -      108.0000  -45.0000  -60.0000 58

#__ type_ start__ end____ width___ exp.time_
 23 omega   91.00  176.00   1.0000    5.4800
omega____ theta____ kappa____ phi______ frames
    -      108.0000   45.0000   30.0000 85

#__ type_ start__ end____ width___ exp.time_
 24 omega   70.00  178.00   1.0000    5.4800
omega____ theta____ kappa____ phi______ frames
    -      108.0000   15.0000  120.0000 108

#__ type_ start__ end____ width___ exp.time_
 25 omega   10.00  104.00   1.0000    1.1200
omega____ theta____ kappa____ phi______ frames
    -       36.7203   77.0000   60.0000 94

#__ type_ start__ end____ width___ exp.time_
 26 omega   20.00  104.00   1.0000    1.1200
omega____ theta____ kappa____ phi______ frames
    -       36.7203   57.0000   90.0000 84

#__ type_ start__ end____ width___ exp.time_
 27 omega   20.00  104.00   1.0000    1.1200
omega____ theta____ kappa____ phi______ frames
    -       36.7203   57.0000    0.0000 84

#__ type_ start__ end____ width___ exp.time_
 28 omega  -31.00   53.00   1.0000    1.1200
omega____ theta____ kappa____ phi______ frames
    -       36.7203  -57.0000  120.0000 84

#__ type_ start__ end____ width___ exp.time_
 29 omega   10.00  104.00   1.0000    1.1200
omega____ theta____ kappa____ phi______ frames
    -       36.7203   77.0000   90.0000 94

#__ type_ start__ end____ width___ exp.time_
 30 omega   10.00  104.00   1.0000    1.1200
omega____ theta____ kappa____ phi______ frames
    -       36.7203   77.0000  -60.0000 94

#__ type_ start__ end____ width___ exp.time_
 31 omega   10.00  104.00   1.0000    1.1200
omega____ theta____ kappa____ phi______ frames
    -       36.7203   77.0000 -150.0000 94

#__ type_ start__ end____ width___ exp.time_
 32 omega   81.00  176.00   1.0000    5.4800
omega____ theta____ kappa____ phi______ frames
    -      108.0000   77.0000 -120.0000 95

#__ type_ start__ end____ width___ exp.time_
 33 omega   81.00  176.00   1.0000    5.4800
omega____ theta____ kappa____ phi______ frames
    -      108.0000   77.0000 -180.0000 95

#__ type_ start__ end____ width___ exp.time_
 34 omega   81.00  176.00   1.0000    5.4800
omega____ theta____ kappa____ phi______ frames
    -      108.0000   77.0000   30.0000 95

#__ type_ start__ end____ width___ exp.time_
 35 omega   91.00  176.00   1.0000    5.4800
omega____ theta____ kappa____ phi______ frames
    -      108.0000   45.0000    0.0000 85

#__ type_ start__ end____ width___ exp.time_
 36 omega   81.00  176.00   1.0000    5.4800
omega____ theta____ kappa____ phi______ frames
    -      108.0000   77.0000  -90.0000 95

#__ type_ start__ end____ width___ exp.time_
 37 omega   87.00  178.00   1.0000    5.4800
omega____ theta____ kappa____ phi______ frames
    -      108.0000   30.0000  150.0000 91

#__ type_ start__ end____ width___ exp.time_
 38 omega   81.00  176.00   1.0000    5.4800
omega____ theta____ kappa____ phi______ frames
    -      108.0000   77.0000   90.0000 95

#__ type_ start__ end____ width___ exp.time_
 39 omega   70.00  178.00   1.0000    5.4800
omega____ theta____ kappa____ phi______ frames
    -      108.0000   15.0000  -90.0000 108
;
_diffrn_measurement_device 'four-circle diffractometer'
_diffrn_measurement_device_type 'SuperNova, Dual, Cu at zero, EosS2'
_diffrn_measurement_method '\w scans'
_diffrn_orient_matrix_UB_11 0.1568920000
_diffrn_orient_matrix_UB_12 -0.0096806000
_diffrn_orient_matrix_UB_13 -0.0061544000
_diffrn_orient_matrix_UB_21 0.0028298000
_diffrn_orient_matrix_UB_22 0.1278828000
_diffrn_orient_matrix_UB_23 -0.0373239000
_diffrn_orient_matrix_UB_31 0.0495481000
_diffrn_orient_matrix_UB_32 0.1018002000
_diffrn_orient_matrix_UB_33 0.1388026000
_diffrn_radiation_monochromator mirror
_diffrn_radiation_probe x-ray
_diffrn_radiation_type CuK\a
_diffrn_radiation_wavelength 1.54184
_diffrn_reflns_av_R_equivalents 0.0338
_diffrn_reflns_av_unetI/netI 0.0296
_diffrn_reflns_Laue_measured_fraction_full 1.000
_diffrn_reflns_Laue_measured_fraction_max 0.989
_diffrn_reflns_limit_h_max 11
_diffrn_reflns_limit_h_min -11
_diffrn_reflns_limit_k_max 12
_diffrn_reflns_limit_k_min -12
_diffrn_reflns_limit_l_max 14
_diffrn_reflns_limit_l_min -14
_diffrn_reflns_number 15802
_diffrn_reflns_point_group_measured_fraction_full 1.000
_diffrn_reflns_point_group_measured_fraction_max 0.989
_diffrn_reflns_theta_full 67.684
_diffrn_reflns_theta_max 71.504
_diffrn_reflns_theta_min 4.128
_diffrn_source 'sealed X-ray tube'
_diffrn_source_type 'SuperNova (Cu) X-ray Source'
_exptl_absorpt_coefficient_mu 9.886
_exptl_absorpt_correction_T_max 1.00000
_exptl_absorpt_correction_T_min 0.43387
_exptl_absorpt_correction_type multi-scan
_exptl_absorpt_process_details
;
CrysAlisPro, Agilent Technologies,
Version 1.171.37.34 (release 22-05-2014 CrysAlis171 .NET)
(compiled May 22 2014,16:03:01)
Empirical absorption correction using spherical harmonics,
 implemented in SCALE3 ABSPACK scaling algorithm.
;
_exptl_crystal_colour 'clear light violet'
_exptl_crystal_colour_lustre clear
_exptl_crystal_colour_modifier light
_exptl_crystal_colour_primary violet
_exptl_crystal_density_diffrn 1.774
_exptl_crystal_description block
_exptl_crystal_F_000 575
_exptl_crystal_size_max 0.35
_exptl_crystal_size_mid 0.32
_exptl_crystal_size_min 0.24
_refine_diff_density_max 0.281
_refine_diff_density_min -0.667
_refine_diff_density_rms 0.063
_refine_ls_extinction_method none
_refine_ls_goodness_of_fit_ref 1.054
_refine_ls_hydrogen_treatment constr
_refine_ls_matrix_type full
_refine_ls_number_parameters 434
_refine_ls_number_reflns 4104
_refine_ls_number_restraints 330
_refine_ls_restrained_S_all 1.029
_refine_ls_R_factor_all 0.0454
_refine_ls_R_factor_gt 0.0396
_refine_ls_shift/su_max 0.001
_refine_ls_shift/su_mean 0.000
_refine_ls_structure_factor_coef Fsqd
_refine_ls_weighting_details 'w=1/[\s^2^(Fo^2^)+(0.0508P)^2^+1.1550P] where P=(Fo^2^+2Fc^2^)/3'
_refine_ls_weighting_scheme calc
_refine_ls_wR_factor_gt 0.0970
_refine_ls_wR_factor_ref 0.1004
_reflns_Friedel_coverage 0.000
_reflns_number_gt 3675
_reflns_number_total 4104
_reflns_threshold_expression 'I > 2\s(I)'
_cod_data_source_file c6ce01287f2.cif
_cod_data_source_block 6
_cod_original_cell_volume 1062.88(5)
_cod_database_code 7236174
_chemical_oxdiff_formula 'C1 H1 N1 O1 Co1'
_shelx_space_group_comment
;
The symmetry employed for this shelxl refinement is uniquely defined
by the following loop, which should always be used as a source of
symmetry information in preference to the above space-group names.
They are only intended as comments.
;
_reflns_odcompleteness_completeness 99.97
_reflns_odcompleteness_iscentric 1
_reflns_odcompleteness_theta 66.97
_olex2_refinement_description
;
1. Fixed Uiso
 At 1.2 times of:
  All C(H) groups, All C(H,H) groups, All N(H) groups
 At 1.5 times of:
  All O(H,H) groups
2. Uiso/Uaniso restraints and constraints
Uanis(O5) \\sim Ueq, Uanis(O5A) \\sim Ueq: with sigma of 0.01 and sigma for
terminal atoms of 0.01
3. Rigid body (RIGU) restrains
 C1, C2, C3, C4, C5, C5A, C6, C6A, C7, C7A, C8, C9, C10, C11, C12, C13, C14,
 C15, C16, C18, C19, C20, C21, C17, C22, C23, C24, C25, C29, C28, C27, C26, N1,
 N1A, N2, N2A, N4, N3, O5, O5A
 with sigma for 1-2 distances of 0.004 and sigma for 1-3 distances of 0.004
4. Others
 Sof(O5)=Sof(N1)=Sof(N2)=Sof(C5)=Sof(H5)=Sof(C6)=Sof(C7)=Sof(H7)=1-FVAR(1)
 Sof(O5A)=Sof(N1A)=Sof(N2A)=Sof(C5A)=Sof(H5A)=Sof(C6A)=Sof(C7A)=Sof(H7A)=FVAR(1)
 Fixed Sof: O1W(0.5) H1Wa(0.5) H1Wb(0.5) C18(0.5) H18(0.5) C19(0.5) C20(0.5)
 H20(0.5) C21(0.5) H21(0.5) N4(0.5) H4(0.5) C17(0.5) H17(0.5) C22(0.5)
 H22a(0.5) H22b(0.5) C23(0.5) H23a(0.5) H23b(0.5) C24(0.5) H24a(0.5) H24b(0.5)
 C25(0.5) C29(0.5) H29(0.5) C28(0.5) H28(0.5) N3(0.5) H3a(0.5) C27(0.5)
 H27(0.5) C26(0.5) H26(0.5)
5.a Riding coordinates:
 O1W(H1Wa,H1Wb)
5.b Secondary CH2 refined with riding coordinates:
 C22(H22a,H22b), C23(H23a,H23b), C24(H24a,H24b)
5.c Aromatic/amide H refined with riding coordinates:
 C3(H3), C5(H5), C5A(H5A), C7(H7), C7A(H7A), C10(H10), C12(H12), C14(H14),
 C18(H18), C20(H20), C21(H21), N4(H4), C17(H17), C29(H29), C28(H28), N3(H3a),
 C27(H27), C26(H26)
5.d Fitted hexagon refined as free rotating group:
 C18(C19,C20,C21,N4,C17), C25(C29,C28,N3,C27,C26)
;
_shelx_shelxl_version_number 2014/7
_olex2_submission_special_instructions 'No special instructions were received'

loop_
_space_group_symop_operation_xyz
'x, y, z'
'-x, -y, -z'

loop_
_atom_site_label
_atom_site_type_symbol
_atom_site_fract_x
_atom_site_fract_y
_atom_site_fract_z
_atom_site_U_iso_or_equiv
_atom_site_adp_type
_atom_site_occupancy
_atom_site_site_symmetry_order
_atom_site_calc_flag
_atom_site_refinement_flags_posn
_atom_site_refinement_flags_adp
_atom_site_refinement_flags_occupancy
_atom_site_disorder_assembly
_atom_site_disorder_group
Co1 Co -0.53791(4) 0.20498(4) -0.74889(4) 0.01951(12) Uani 1 1 d . . . . .
Co2 Co -0.5000 0.5000 -0.5000 0.01583(14) Uani 1 2 d S T P . .
O1 O 0.4841(2) 0.5330(2) 0.33837(18) 0.0254(4) Uani 1 1 d . . . . .
O2 O 0.4173(2) 0.3342(2) 0.16345(19) 0.0286(4) Uani 1 1 d . . . . .
O3 O 0.4740(3) 1.0056(2) 0.3011(2) 0.0407(6) Uani 1 1 d . . . . .
O4 O 0.4078(2) 1.0055(2) 0.1147(2) 0.0313(5) Uani 1 1 d . . . . .
O5 O 0.0507(16) 0.5134(19) -0.1675(14) 0.062(4) Uani 0.289(9) 1 d . U . A 1
O5A O 0.0542(6) 0.5768(6) -0.1719(5) 0.0519(14) Uani 0.711(9) 1 d . U . A 2
O6 O -0.3271(2) 0.3980(2) -0.5144(2) 0.0322(5) Uani 1 1 d . . . . .
O7 O -0.3224(2) 0.2384(2) -0.7020(2) 0.0324(5) Uani 1 1 d . . . . .
O8 O 0.36366(19) 0.2922(2) -0.60821(18) 0.0225(4) Uani 1 1 d . . . . .
O9 O 0.1802(2) 0.1833(3) -0.7704(2) 0.0387(5) Uani 1 1 d . . . . .
N1 N 0.1583(9) 0.5259(10) -0.1575(10) 0.021(2) Uani 0.289(9) 1 d . U . A 1
N1A N 0.2647(5) 0.4789(4) -0.1851(4) 0.0286(11) Uani 0.711(9) 1 d . U . A 2
N2 N 0.1913(12) 0.4232(12) -0.2409(10) 0.025(2) Uani 0.289(9) 1 d . U . A 1
N2A N 0.1402(4) 0.4848(5) -0.2310(4) 0.0273(10) Uani 0.711(9) 1 d . U . A 2
C1 C 0.4362(3) 0.4677(3) 0.2235(3) 0.0210(5) Uani 1 1 d . U . . .
C2 C 0.3977(3) 0.5548(3) 0.1482(3) 0.0230(6) Uani 1 1 d . U . . .
C3 C 0.4282(3) 0.7024(3) 0.2022(3) 0.0230(5) Uani 1 1 d . U . . .
H3 H 0.4711 0.7500 0.2890 0.028 Uiso 1 1 calc R . . . .
C4 C 0.3963(3) 0.7807(3) 0.1296(3) 0.0237(6) Uani 1 1 d . U . . .
C5 C 0.307(2) 0.726(2) 0.0195(17) 0.024(4) Uani 0.289(9) 1 d . U . A 1
H5 H 0.2772 0.7845 -0.0232 0.029 Uiso 0.289(9) 1 calc R . . A 1
C5A C 0.3399(9) 0.7063(8) -0.0024(6) 0.0242(16) Uani 0.711(9) 1 d . U . A 2
H5A H 0.3214 0.7572 -0.0545 0.029 Uiso 0.711(9) 1 calc R . . A 2
C6 C 0.2572(14) 0.5822(12) -0.0347(10) 0.019(2) Uani 0.289(9) 1 d . U . A 1
C6A C 0.3129(6) 0.5598(5) -0.0529(4) 0.0220(10) Uani 0.711(9) 1 d . U . A 2
C7 C 0.2997(18) 0.496(2) 0.0265(17) 0.024(4) Uani 0.289(9) 1 d . U . A 1
H7 H 0.2644 0.3969 -0.0117 0.028 Uiso 0.289(9) 1 calc R . . A 1
C7A C 0.3456(8) 0.4827(8) 0.0200(7) 0.0250(15) Uani 0.711(9) 1 d . U . A 2
H7A H 0.3325 0.3818 -0.0173 0.030 Uiso 0.711(9) 1 calc R . . A 2
C8 C 0.4290(3) 0.9398(3) 0.1871(3) 0.0249(6) Uani 1 1 d . U . . .
C9 C 0.0932(3) 0.3991(4) -0.3663(3) 0.0319(7) Uani 1 1 d . U . . .
C10 C 0.1848(3) 0.3515(3) -0.4434(3) 0.0275(6) Uani 1 1 d . U . . .
H10 H 0.2838 0.3574 -0.4089 0.033 Uiso 1 1 calc R . . . .
C11 C 0.1302(3) 0.2949(3) -0.5719(2) 0.0196(5) Uani 1 1 d . U . . .
C12 C -0.0164(3) 0.2811(3) -0.6211(2) 0.0191(5) Uani 1 1 d . U . . .
H12 H -0.0544 0.2399 -0.7090 0.023 Uiso 1 1 calc R . . . .
C13 C -0.1072(3) 0.3273(3) -0.5419(3) 0.0208(5) Uani 1 1 d . U . . .
C14 C -0.0516(3) 0.3888(3) -0.4140(3) 0.0273(6) Uani 1 1 d . U . . .
H14 H -0.1125 0.4235 -0.3595 0.033 Uiso 1 1 calc R . . . .
C15 C -0.2643(3) 0.3208(3) -0.5904(3) 0.0219(6) Uani 1 1 d . U . . .
C16 C 0.2284(3) 0.2540(3) -0.6576(3) 0.0221(5) Uani 1 1 d . U . . .
O1W O 1.3125(8) 0.9678(12) 0.4804(8) 0.114(4) Uani 0.5 1 d . . . B -1
H1WA H 1.3260 0.9283 0.4092 0.171 Uiso 0.5 1 d R . . B -1
H1WB H 1.3685 0.9786 0.5384 0.171 Uiso 0.5 1 d R . . B -1
C18 C 1.0485(6) 0.8434(8) 0.1570(6) 0.058(3) Uani 0.5 1 d . U . C -1
H18 H 1.1394 0.8124 0.1675 0.069 Uiso 0.5 1 calc R . . C -1
C19 C 0.9934(6) 0.9087(6) 0.2602(4) 0.0317(14) Uani 0.5 1 d G U . C -1
C20 C 0.8605(7) 0.9539(6) 0.2448(5) 0.037(2) Uani 0.5 1 d G U . C -1
H20 H 0.8228 0.9986 0.3153 0.044 Uiso 0.5 1 calc R . . C -1
C21 C 0.7827(6) 0.9339(8) 0.1263(6) 0.0331(18) Uani 0.5 1 d G U . C -1
H21 H 0.6918 0.9649 0.1158 0.040 Uiso 0.5 1 calc R . . C -1
N4 N 0.8378(8) 0.8686(10) 0.0232(4) 0.043(2) Uani 0.5 1 d G U . C -1
H4 H 0.7886 0.8559 -0.0518 0.052 Uiso 0.5 1 calc R . . C -1
C17 C 0.9708(8) 0.8233(10) 0.0386(5) 0.074(5) Uani 0.5 1 d G U . C -1
H17 H 1.0085 0.7787 -0.0319 0.089 Uiso 0.5 1 calc R . . C -1
C22 C 1.0940(8) 0.9415(7) 0.3835(6) 0.0376(14) Uani 0.5 1 d . U . C -1
H22A H 1.1764 1.0093 0.3925 0.045 Uiso 0.5 1 calc R . . C -1
H22B H 1.1309 0.8527 0.3813 0.045 Uiso 0.5 1 calc R . . C -1
C23 C 1.0378(6) 1.0029(8) 0.4998(7) 0.0313(15) Uani 0.5 1 d . U . C -1
H23A H 0.9632 0.9322 0.4985 0.038 Uiso 0.5 1 calc R . . C -1
H23B H 0.9941 1.0885 0.5016 0.038 Uiso 0.5 1 calc R . . C -1
C24 C 1.1600(7) 1.0423(7) 0.6164(6) 0.0371(14) Uani 0.5 1 d . U . C -1
H24A H 1.2113 0.9593 0.6064 0.044 Uiso 0.5 1 calc R . . C -1
H24B H 1.2280 1.1203 0.6204 0.044 Uiso 0.5 1 calc R . . C -1
C25 C 1.1191(8) 1.0873(6) 0.7377(5) 0.0341(18) Uani 0.5 1 d . U . C -1
C29 C 1.0106(7) 1.1684(8) 0.7658(5) 0.054(2) Uani 0.5 1 d G U . C -1
H29 H 0.9524 1.1916 0.7036 0.065 Uiso 0.5 1 calc R . . C -1
C28 C 0.9875(7) 1.2156(7) 0.8851(6) 0.056(3) Uani 0.5 1 d G U . C -1
H28 H 0.9133 1.2710 0.9043 0.067 Uiso 0.5 1 calc R . . C -1
N3 N 1.0728(8) 1.1817(7) 0.9762(4) 0.0422(17) Uani 0.5 1 d G U . C -1
H3A H 1.0581 1.2116 1.0517 0.051 Uiso 0.5 1 calc R . . C -1
C27 C 1.1812(9) 1.1006(9) 0.9481(5) 0.034(2) Uani 0.5 1 d G U . C -1
H27 H 1.2395 1.0774 1.0103 0.041 Uiso 0.5 1 calc R . . C -1
C26 C 1.2044(8) 1.0534(8) 0.8288(7) 0.039(2) Uani 0.5 1 d G U . C -1
H26 H 1.2785 0.9980 0.8096 0.046 Uiso 0.5 1 calc R . . C -1

loop_
_atom_site_aniso_label
_atom_site_aniso_U_11
_atom_site_aniso_U_22
_atom_site_aniso_U_33
_atom_site_aniso_U_23
_atom_site_aniso_U_13
_atom_site_aniso_U_12
Co1 0.0209(2) 0.0168(2) 0.0184(2) 0.00518(17) 0.00319(17) 0.00312(16)
Co2 0.0156(3) 0.0189(3) 0.0121(3) 0.0052(2) 0.0034(2) 0.0033(2)
O1 0.0303(10) 0.0287(10) 0.0167(10) 0.0116(8) 0.0007(8) -0.0011(8)
O2 0.0435(12) 0.0173(9) 0.0233(10) 0.0077(8) 0.0058(9) 0.0033(8)
O3 0.0660(16) 0.0201(10) 0.0266(12) 0.0039(9) 0.0031(11) 0.0033(10)
O4 0.0415(12) 0.0215(10) 0.0322(12) 0.0136(9) 0.0066(10) 0.0044(9)
O5 0.040(4) 0.087(8) 0.040(5) 0.004(6) 0.012(3) 0.011(4)
O5A 0.047(2) 0.063(3) 0.029(2) 0.002(2) 0.0016(16) 0.026(2)
O6 0.0232(10) 0.0357(12) 0.0392(13) 0.0122(10) 0.0140(9) 0.0127(9)
O7 0.0198(10) 0.0363(12) 0.0332(12) 0.0085(10) 0.0005(9) 0.0032(8)
O8 0.0169(9) 0.0225(9) 0.0267(10) 0.0081(8) 0.0062(8) 0.0009(7)
O9 0.0302(11) 0.0535(14) 0.0203(11) 0.0024(10) 0.0064(9) -0.0010(10)
N1 0.029(4) 0.019(4) 0.014(4) 0.007(3) 0.002(3) 0.008(3)
N1A 0.032(2) 0.033(2) 0.0130(18) 0.0024(16) 0.0012(16) 0.0073(17)
N2 0.025(5) 0.027(5) 0.017(4) 0.003(3) 0.000(3) 0.010(4)
N2A 0.0240(18) 0.035(2) 0.017(2) 0.0036(17) 0.0047(15) 0.0028(16)
C1 0.0225(13) 0.0224(13) 0.0184(13) 0.0087(11) 0.0049(10) 0.0021(10)
C2 0.0313(14) 0.0204(13) 0.0167(13) 0.0083(10) 0.0031(11) 0.0020(11)
C3 0.0288(14) 0.0194(13) 0.0158(13) 0.0041(10) 0.0013(11) 0.0023(10)
C4 0.0297(14) 0.0179(13) 0.0211(13) 0.0072(11) 0.0028(11) 0.0015(10)
C5 0.035(8) 0.021(5) 0.016(5) 0.007(3) 0.008(5) 0.003(4)
C5A 0.035(4) 0.022(3) 0.015(3) 0.0082(19) 0.004(2) 0.005(2)
C6 0.024(5) 0.020(4) 0.011(4) 0.006(3) 0.003(3) 0.004(3)
C6A 0.026(3) 0.024(2) 0.0115(19) 0.0036(15) 0.0021(17) 0.0038(18)
C7 0.031(8) 0.018(5) 0.018(4) 0.007(4) -0.001(5) 0.002(5)
C7A 0.037(4) 0.018(2) 0.018(2) 0.0063(17) 0.003(2) 0.002(3)
C8 0.0277(14) 0.0172(13) 0.0273(15) 0.0061(11) 0.0067(12) 0.0030(10)
C9 0.0284(15) 0.0441(18) 0.0143(13) 0.0057(12) 0.0021(11) -0.0103(12)
C10 0.0167(12) 0.0441(17) 0.0200(13) 0.0136(12) 0.0007(10) -0.0029(11)
C11 0.0157(12) 0.0234(13) 0.0180(13) 0.0075(10) 0.0028(10) -0.0004(9)
C12 0.0184(12) 0.0210(13) 0.0144(12) 0.0052(10) 0.0008(10) 0.0010(9)
C13 0.0189(12) 0.0189(12) 0.0227(13) 0.0061(10) 0.0056(10) 0.0016(9)
C14 0.0252(14) 0.0296(15) 0.0215(14) 0.0038(11) 0.0079(11) -0.0023(11)
C15 0.0197(13) 0.0195(13) 0.0295(15) 0.0127(12) 0.0067(11) 0.0013(10)
C16 0.0200(12) 0.0234(13) 0.0225(14) 0.0088(11) 0.0055(11) 0.0020(10)
O1W 0.067(5) 0.221(11) 0.074(5) 0.076(7) 0.021(4) 0.043(6)
C18 0.042(4) 0.081(7) 0.033(4) 0.005(4) 0.007(3) 0.005(4)
C19 0.038(3) 0.030(3) 0.029(3) 0.014(3) 0.006(2) 0.003(3)
C20 0.039(4) 0.048(5) 0.019(4) 0.012(3) 0.002(3) 0.006(3)
C21 0.042(4) 0.031(4) 0.012(4) -0.003(4) -0.001(3) -0.002(3)
N4 0.044(4) 0.053(6) 0.015(3) -0.005(3) 0.009(3) -0.003(3)
C17 0.049(6) 0.121(10) 0.027(4) 0.004(5) 0.003(4) 0.018(6)
C22 0.043(3) 0.037(3) 0.035(3) 0.018(3) 0.007(3) 0.006(3)
C23 0.037(4) 0.032(3) 0.029(3) 0.017(2) 0.006(3) 0.002(4)
C24 0.044(3) 0.035(3) 0.033(3) 0.017(3) 0.003(3) 0.006(3)
C25 0.041(4) 0.027(4) 0.033(3) 0.015(3) 0.002(3) -0.001(3)
C29 0.062(5) 0.061(6) 0.043(4) 0.021(4) 0.016(4) 0.023(5)
C28 0.040(4) 0.087(7) 0.042(4) 0.024(5) 0.013(4) 0.019(5)
N3 0.042(4) 0.057(4) 0.025(3) 0.012(3) 0.012(3) 0.004(3)
C27 0.046(4) 0.028(4) 0.012(4) -0.002(4) -0.006(3) -0.002(3)
C26 0.051(4) 0.035(4) 0.017(4) 0.003(4) -0.001(3) 0.002(3)

loop_
_atom_type_symbol
_atom_type_description
_atom_type_scat_dispersion_real
_atom_type_scat_dispersion_imag
_atom_type_scat_source
C C 0.0181 0.0091 'International Tables Vol C Tables 4.2.6.8 and 6.1.1.4'
H H 0.0000 0.0000 'International Tables Vol C Tables 4.2.6.8 and 6.1.1.4'
Co Co -2.3653 3.6143 'International Tables Vol C Tables 4.2.6.8 and 6.1.1.4'
N N 0.0311 0.0180 'International Tables Vol C Tables 4.2.6.8 and 6.1.1.4'
O O 0.0492 0.0322 'International Tables Vol C Tables 4.2.6.8 and 6.1.1.4'

loop_
_geom_angle_atom_site_label_1
_geom_angle_atom_site_label_2
_geom_angle_atom_site_label_3
_geom_angle
_geom_angle_site_symmetry_1
_geom_angle_site_symmetry_3
O2 Co1 O3 163.81(8) 1_454 1_444
O2 Co1 O4 105.09(8) 1_454 1_444
O2 Co1 O7 101.64(9) 1_454 .
O2 Co1 O8 98.75(8) 1_454 1_455
O2 Co1 C8 135.11(9) 1_454 1_444
O3 Co1 C8 29.15(9) 1_444 1_444
O4 Co1 O3 59.39(8) 1_444 1_444
O4 Co1 O8 125.94(8) 1_444 1_455
O4 Co1 C8 30.25(9) 1_444 1_444
O7 Co1 O3 87.86(9) . 1_444
O7 Co1 O4 105.09(9) . 1_444
O7 Co1 O8 116.62(8) . 1_455
O7 Co1 C8 97.75(9) . 1_444
O8 Co1 O3 88.40(8) 1_455 1_444
O8 Co1 C8 107.98(9) 1_455 1_444
O1 Co2 O1 180.0 1_454 2_565
O1 Co2 O8 90.14(7) 1_454 2_564
O1 Co2 O8 89.86(7) 2_565 2_564
O1 Co2 O8 89.86(7) 1_454 1_455
O1 Co2 O8 90.14(7) 2_565 1_455
O6 Co2 O1 95.55(9) . 1_454
O6 Co2 O1 84.45(9) 2_464 1_454
O6 Co2 O1 84.45(9) . 2_565
O6 Co2 O1 95.55(9) 2_464 2_565
O6 Co2 O6 180.0 2_464 .
O6 Co2 O8 91.50(8) 2_464 1_455
O6 Co2 O8 88.50(8) 2_464 2_564
O6 Co2 O8 91.50(8) . 2_564
O6 Co2 O8 88.50(8) . 1_455
O8 Co2 O8 180.00(11) 2_564 1_455
C1 O1 Co2 139.44(18) . 1_656
C1 O2 Co1 120.95(18) . 1_656
C8 O3 Co1 83.26(17) . 1_666
C8 O4 Co1 96.41(18) . 1_666
C15 O6 Co2 143.6(2) . .
C15 O7 Co1 115.92(18) . .
Co1 O8 Co2 101.14(7) 1_655 1_655
C16 O8 Co1 106.21(17) . 1_655
C16 O8 Co2 133.79(17) . 1_655
O5 N1 N2 109.9(15) . .
O5 N1 C6 121.4(13) . .
N2 N1 C6 116.5(10) . .
N2A N1A C6A 114.9(4) . .
N1 N2 C9 108.7(9) . .
O5A N2A C9 119.7(4) . .
N1A N2A O5A 125.9(5) . .
N1A N2A C9 113.7(4) . .
O1 C1 O2 126.2(2) . .
O1 C1 C2 117.3(2) . .
O2 C1 C2 116.4(2) . .
C3 C2 C1 121.3(2) . .
C3 C2 C7 115.2(8) . .
C7 C2 C1 122.0(8) . .
C7A C2 C1 117.6(4) . .
C7A C2 C3 120.7(4) . .
C2 C3 C4 120.4(3) . .
C3 C4 C5A 118.8(4) . .
C3 C4 C8 120.6(3) . .
C5 C4 C3 121.7(10) . .
C5 C4 C8 115.6(10) . .
C5A C4 C8 120.4(4) . .
C4 C5 C6 120.0(17) . .
C6A C5A C4 119.1(6) . .
C5 C6 N1 118.0(12) . .
C5 C6 C7 120.6(14) . .
C7 C6 N1 121.4(11) . .
C5A C6A N1A 121.8(5) . .
C5A C6A C7A 121.6(5) . .
C7A C6A N1A 116.3(5) . .
C6 C7 C2 120.1(15) . .
C6A C7A C2 119.2(6) . .
O3 C8 Co1 67.59(15) . 1_666
O3 C8 O4 120.9(3) . .
O3 C8 C4 121.1(3) . .
O4 C8 Co1 53.34(14) . 1_666
O4 C8 C4 117.9(3) . .
C4 C8 Co1 171.0(2) . 1_666
C10 C9 N2 100.3(5) . .
C10 C9 N2A 124.3(3) . .
C14 C9 N2 136.7(5) . .
C14 C9 N2A 113.4(3) . .
C14 C9 C10 121.6(3) . .
C9 C10 C11 119.2(3) . .
C10 C11 C12 119.7(2) . .
C10 C11 C16 120.3(2) . .
C12 C11 C16 120.0(2) . .
C13 C12 C11 120.3(2) . .
C12 C13 C15 122.2(2) . .
C14 C13 C12 119.8(2) . .
C14 C13 C15 117.9(2) . .
C9 C14 C13 119.4(3) . .
O6 C15 O7 125.4(3) . .
O6 C15 C13 115.9(3) . .
O7 C15 C13 118.7(2) . .
O8 C16 C11 117.4(2) . .
O9 C16 O8 122.2(3) . .
O9 C16 C11 120.4(2) . .
C19 C18 C17 120.0 . .
C18 C19 C20 120.0 . .
C18 C19 C22 115.0(5) . .
C20 C19 C22 124.5(5) . .
C19 C20 C21 120.0 . .
N4 C21 C20 120.0 . .
C21 N4 C17 120.0 . .
N4 C17 C18 120.0 . .
C19 C22 C23 117.9(6) . .
C22 C23 C24 109.8(5) . .
C25 C24 C23 116.3(6) . .
C29 C25 C24 123.9(5) . .
C29 C25 C26 120.0 . .
C26 C25 C24 115.9(5) . .
C25 C29 C28 120.0 . .
N3 C28 C29 120.0 . .
C28 N3 C27 120.0 . .
N3 C27 C26 120.0 . .
C27 C26 C25 120.0 . .

loop_
_geom_bond_atom_site_label_1
_geom_bond_atom_site_label_2
_geom_bond_distance
_geom_bond_site_symmetry_2
Co1 O2 1.9941(19) 1_454
Co1 O3 2.344(2) 1_444
Co1 O4 2.033(2) 1_444
Co1 O7 2.018(2) .
Co1 O8 2.0341(19) 1_455
Co1 C8 2.518(3) 1_444
Co2 O1 2.0601(18) 1_454
Co2 O1 2.0601(18) 2_565
Co2 O6 2.0218(19) 2_464
Co2 O6 2.0218(19) .
Co2 O8 2.2083(19) 1_455
Co2 O8 2.2083(18) 2_564
O1 Co2 2.0601(18) 1_656
O1 C1 1.245(3) .
O2 Co1 1.9941(19) 1_656
O2 C1 1.266(3) .
O3 Co1 2.344(2) 1_666
O3 C8 1.235(4) .
O4 Co1 2.033(2) 1_666
O4 C8 1.277(3) .
O5 N1 1.018(16) .
O5A N2A 1.379(7) .
O6 C15 1.246(3) .
O7 C15 1.262(4) .
O8 Co1 2.0340(19) 1_655
O8 Co2 2.2083(18) 1_655
O8 C16 1.290(3) .
O9 C16 1.233(4) .
N1 N2 1.255(16) .
N1 C6 1.455(15) .
N1A N2A 1.230(7) .
N1A C6A 1.434(6) .
N2 C9 1.520(11) .
N2A C9 1.471(5) .
C1 C2 1.502(3) .
C2 C3 1.391(4) .
C2 C7 1.442(18) .
C2 C7A 1.388(8) .
C3 C4 1.393(4) .
C4 C5 1.31(2) .
C4 C5A 1.432(7) .
C4 C8 1.500(4) .
C5 C6 1.38(2) .
C5A C6A 1.380(8) .
C6 C7 1.38(2) .
C6A C7A 1.387(8) .
C8 Co1 2.518(3) 1_666
C9 C10 1.383(4) .
C9 C14 1.380(4) .
C10 C11 1.388(4) .
C11 C12 1.395(4) .
C11 C16 1.498(4) .
C12 C13 1.391(4) .
C13 C14 1.383(4) .
C13 C15 1.498(4) .
C18 C19 1.3900 .
C18 C17 1.3900 .
C19 C20 1.3900 .
C19 C22 1.491(8) .
C20 C21 1.3900 .
C21 N4 1.3900 .
N4 C17 1.3900 .
C22 C23 1.519(10) .
C23 C24 1.530(9) .
C24 C25 1.488(8) .
C25 C29 1.3900 .
C25 C26 1.3900 .
C29 C28 1.3900 .
C28 N3 1.3900 .
N3 C27 1.3900 .
C27 C26 1.3900 .
